data_7110763
loop_
_publ_author_name
'Rao, C. N. R.'
'Ranganathan, Anupama'
'Pedireddi, V. R.'
'Raju, A. R.'

_publ_section_title
;
 A novel hybrid layer compound containing silver sheets and an organic
 spacer
;
_journal_issue 1
_journal_name_full 'Chemical Communications'
_journal_page_first 39
_journal_paper_doi 10.1039/a908171b
_journal_year 2000
_chemical_formula_sum 'C3 H Ag2 N3 O3'
_chemical_formula_weight 342.81
_chemical_name_systematic
; 
 ? 
;
_space_group_IT_number 15
_symmetry_cell_setting monoclinic
_symmetry_space_group_name_Hall '-C 2yc'
_symmetry_space_group_name_H-M 'C 1 2/c 1'
_atom_sites_solution_hydrogens geom
_atom_sites_solution_primary direct
_atom_sites_solution_secondary difmap
_audit_creation_method SHELXL
_cell_angle_alpha 90.00
_cell_angle_beta 97.350(1)
_cell_angle_gamma 90.00
_cell_formula_units_Z 8
_cell_length_a 12.726(1)
_cell_length_b 13.064(1)
_cell_length_c 6.623(1)
_cell_measurement_temperature 293(2)
_cell_volume 1092.0(2)
_computing_structure_refinement 'SHELXTL PACKAGE)'
_computing_structure_solution 'SHELXTL PACKAGE'
_diffrn_ambient_temperature 293(2)
_diffrn_radiation_monochromator graphite
_diffrn_radiation_source 'fine-focus sealed tube'
_diffrn_radiation_type MoK\a
_diffrn_radiation_wavelength 0.71073
_diffrn_reflns_av_R_equivalents 0.0292
_diffrn_reflns_av_sigmaI/netI 0.0318
_diffrn_reflns_limit_h_max 14
_diffrn_reflns_limit_h_min -13
_diffrn_reflns_limit_k_max 14
_diffrn_reflns_limit_k_min -11
_diffrn_reflns_limit_l_max 7
_diffrn_reflns_limit_l_min -6
_diffrn_reflns_number 2266
_diffrn_reflns_theta_max 23.28
_diffrn_reflns_theta_min 2.24
_exptl_absorpt_coefficient_mu 7.114
_exptl_crystal_colour off-white
_exptl_crystal_density_diffrn 4.170
_exptl_crystal_description plates
_exptl_crystal_F_000 1264
_exptl_crystal_size_max 0.35
_exptl_crystal_size_mid 0.25
_exptl_crystal_size_min 0.20
_refine_diff_density_max 1.602
_refine_diff_density_min -1.893
_refine_diff_density_rms 0.405
_refine_ls_extinction_coef 0.0215(10)
_refine_ls_extinction_expression Fc^*^=kFc[1+0.001xFc^2^\l^3^/sin(2\q)]^-1/4^
_refine_ls_extinction_method SHELXL
_refine_ls_goodness_of_fit_all 1.201
_refine_ls_goodness_of_fit_obs 1.226
_refine_ls_matrix_type full
_refine_ls_number_parameters 103
_refine_ls_number_reflns 785
_refine_ls_number_restraints 0
_refine_ls_restrained_S_all 1.201
_refine_ls_restrained_S_obs 1.226
_refine_ls_R_factor_all 0.0363
_refine_ls_R_factor_obs 0.0351
_refine_ls_shift/esd_max 0.005
_refine_ls_shift/esd_mean 0.001
_refine_ls_structure_factor_coef Fsqd
_refine_ls_weighting_details 'w=1/[\s^2^(Fo^2^)+(0.0565P)^2^+0.2675P] where P=(Fo^2^+2Fc^2^)/3'
_refine_ls_weighting_scheme calc
_refine_ls_wR_factor_all 0.0842
_refine_ls_wR_factor_obs 0.0831
_reflns_number_observed 741
_reflns_number_total 785
_reflns_observed_criterion >3sigma(I)
_cod_data_source_file a908171bsup1.cif
_cod_data_source_block data
_cod_depositor_comments
;
The following automatic conversions were performed:

'_refine_ls_weighting_scheme' value 'calc
w=1/[\s^2^(Fo^2^)+(0.0565P)^2^+0.2675P] where P=(Fo^2^+2Fc^2^)/3' was
changed to 'calc'. New tag '_refine_ls_weighting_details' was
created. The value of the new tag was set to
'w=1/[\s^2^(Fo^2^)+(0.0565P)^2^+0.2675P] where P=(Fo^2^+2Fc^2^)/3'.

Automatic conversion script
Id: cif_fix_values 3143 2015-03-26 13:38:13Z robertas 
;
_cod_original_sg_symbol_H-M C2/c
_cod_original_formula_sum 'C3 H1 N3 O3 Ag2'
_cod_database_code 7110763

loop_
_symmetry_equiv_pos_as_xyz
'x, y, z'
'-x, y, -z+1/2'
'x+1/2, y+1/2, z'
'-x+1/2, y+1/2, -z+1/2'
'-x, -y, -z'
'x, -y, z-1/2'
'-x+1/2, -y+1/2, -z'
'x+1/2, -y+1/2, z-1/2'

loop_
_atom_site_aniso_label
_atom_site_aniso_U_11
_atom_site_aniso_U_22
_atom_site_aniso_U_33
_atom_site_aniso_U_23
_atom_site_aniso_U_13
_atom_site_aniso_U_12
Ag1 0.0163(5) 0.0192(5) 0.0185(5) 0.0029(2) -0.0088(3) -0.0052(2)
Ag2 0.0338(6) 0.0205(5) 0.0188(5) 0.000 -0.0141(3) 0.000
O3 0.020(2) 0.017(2) 0.025(2) -0.001(2) -0.012(2) 0.001(2)
N3 0.014(2) 0.014(3) 0.018(3) 0.002(2) -0.005(2) -0.001(2)
C3 0.013(3) 0.017(3) 0.010(3) -0.001(2) -0.004(2) 0.001(3)
Ag3 0.0202(5) 0.0247(5) 0.0247(4) 0.0074(2) -0.0043(3) 0.0070(2)
O2 0.024(2) 0.014(2) 0.030(3) -0.001(2) -0.007(2) 0.002(2)
N2 0.016(2) 0.014(2) 0.014(3) 0.001(2) -0.006(2) 0.002(2)
N1 0.021(3) 0.010(2) 0.022(3) -0.002(2) -0.010(2) 0.002(2)
C2 0.016(3) 0.014(3) 0.009(3) 0.000(2) -0.003(2) 0.002(2)
C1 0.015(3) 0.019(3) 0.012(3) 0.004(3) -0.002(2) 0.000(3)
O1 0.020(2) 0.022(3) 0.029(3) 0.001(2) -0.012(2) 0.000(2)

loop_
_atom_site_label
_atom_site_type_symbol
_atom_site_fract_x
_atom_site_fract_y
_atom_site_fract_z
_atom_site_U_iso_or_equiv
_atom_site_thermal_displace_type
_atom_site_occupancy
_atom_site_calc_flag
_atom_site_refinement_flags
Ag1 Ag 0.0000 0.0000 -0.5000 0.0190(4) Uani 1 d S
Ag2 Ag 0.0000 0.18440(5) -0.7500 0.0259(4) Uani 1 d S
O3 O 0.0974(3) 0.2217(3) -0.4258(7) 0.0221(10) Uani 1 d .
N3 N 0.1420(4) 0.0559(4) -0.3481(7) 0.0160(11) Uani 1 d .
C3 C 0.1609(4) 0.1581(4) -0.3394(8) 0.0137(12) Uani 1 d .
Ag3 Ag 0.43428(3) -0.09031(4) -0.07670(7) 0.0238(3) Uani 1 d .
O2 O 0.1982(4) -0.1054(3) -0.2827(7) 0.0236(10) Uani 1 d .
N2 N 0.3146(4) 0.0221(4) -0.1750(7) 0.0152(11) Uani 1 d .
N1 N 0.2545(4) 0.1893(4) -0.2342(8) 0.0187(11) Uani 1 d .
H1A H 0.2652(4) 0.2539(4) -0.2169(8) 0.022 Uiso 1 calc R
C2 C 0.2179(5) -0.0116(4) -0.2684(9) 0.0136(13) Uani 1 d .
C1 C 0.3324(5) 0.1230(5) -0.1547(9) 0.0157(13) Uani 1 d .
O1 O 0.4173(3) 0.1611(3) -0.0717(7) 0.0250(11) Uani 1 d .

loop_
_atom_type_symbol
_atom_type_description
_atom_type_scat_dispersion_real
_atom_type_scat_dispersion_imag
_atom_type_scat_source
C C 0.0033 0.0016 'International Tables Vol C Tables 4.2.6.8 and 6.1.1.4'
H H 0.0000 0.0000 'International Tables Vol C Tables 4.2.6.8 and 6.1.1.4'
N N 0.0061 0.0033 'International Tables Vol C Tables 4.2.6.8 and 6.1.1.4'
O O 0.0106 0.0060 'International Tables Vol C Tables 4.2.6.8 and 6.1.1.4'
Ag Ag -0.8971 1.1015 'International Tables Vol C Tables 4.2.6.8 and 6.1.1.4'

loop_
_geom_angle_atom_site_label_1
_geom_angle_atom_site_label_2
_geom_angle_atom_site_label_3
_geom_angle
_geom_angle_site_symmetry_1
_geom_angle_site_symmetry_3
N3 Ag1 N3 180.0 . 5_554
N3 Ag1 Ag2 94.49(14) . 5_554
N3 Ag1 Ag2 85.51(14) 5_554 5_554
N3 Ag1 Ag2 85.51(14) . .
N3 Ag1 Ag2 94.49(14) 5_554 .
Ag2 Ag1 Ag2 180.0 5_554 .
N3 Ag1 Ag1 68.17(13) . 2_554
N3 Ag1 Ag1 111.83(13) 5_554 2_554
Ag2 Ag1 Ag1 55.498(9) 5_554 2_554
Ag2 Ag1 Ag1 124.501(9) . 2_554
N3 Ag1 Ag1 111.83(13) . 2_553
N3 Ag1 Ag1 68.17(13) 5_554 2_553
Ag2 Ag1 Ag1 124.503(9) 5_554 2_553
Ag2 Ag1 Ag1 55.498(9) . 2_553
Ag1 Ag1 Ag1 180.0 2_554 2_553
O3 Ag2 O3 156.5(2) 2_553 .
O3 Ag2 Ag1 72.32(10) 2_553 2_553
O3 Ag2 Ag1 129.77(10) . 2_553
O3 Ag2 Ag1 129.77(10) 2_553 .
O3 Ag2 Ag1 72.32(10) . .
Ag1 Ag2 Ag1 69.00(2) 2_553 .
C3 O3 Ag2 120.6(4) . .
C3 O3 Ag3 138.7(4) . 4_554
Ag2 O3 Ag3 98.1(2) . 4_554
C3 N3 C2 120.5(5) . .
C3 N3 Ag1 120.2(4) . .
C2 N3 Ag1 119.2(4) . .
O3 C3 N3 122.4(5) . .
O3 C3 N1 120.5(5) . .
N3 C3 N1 117.1(5) . .
N2 Ag3 O1 161.3(2) . 5_655
N2 Ag3 O3 124.4(2) . 4_544
O1 Ag3 O3 73.42(14) 5_655 4_544
N2 Ag3 Ag3 84.71(13) . 5_655
O1 Ag3 Ag3 76.78(12) 5_655 5_655
O3 Ag3 Ag3 149.23(10) 4_544 5_655
N2 Ag3 Ag3 102.11(13) . 2_654
O1 Ag3 Ag3 79.23(11) 5_655 2_654
O3 Ag3 Ag3 96.40(10) 4_544 2_654
Ag3 Ag3 Ag3 85.29(2) 5_655 2_654
C1 N2 C2 119.3(5) . .
C1 N2 Ag3 122.4(4) . .
C2 N2 Ag3 118.2(4) . .
C1 N1 C3 123.3(5) . .
C1 N1 H1A 118.3(3) . .
C3 N1 H1A 118.3(3) . .
O2 C2 N2 120.5(6) . .
O2 C2 N3 118.6(6) . .
N2 C2 N3 120.9(5) . .
O1 C1 N2 124.0(6) . .
O1 C1 N1 117.3(5) . .
N2 C1 N1 118.6(5) . .
C1 O1 Ag3 131.9(4) . 5_655

loop_
_geom_bond_atom_site_label_1
_geom_bond_atom_site_label_2
_geom_bond_distance
_geom_bond_site_symmetry_2
Ag1 N3 2.085(5) .
Ag1 N3 2.085(5) 5_554
Ag1 Ag2 2.9231(6) 5_554
Ag1 Ag2 2.9231(6) .
Ag1 Ag1 3.3115(5) 2_554
Ag1 Ag1 3.3115(5) 2_553
Ag2 O3 2.388(4) 2_553
Ag2 O3 2.388(4) .
Ag2 Ag1 2.9231(6) 2_553
O3 C3 1.246(7) .
O3 Ag3 2.490(4) 4_554
N3 C3 1.355(8) .
N3 C2 1.365(8) .
C3 N1 1.364(8) .
Ag3 N2 2.156(5) .
Ag3 O1 2.217(4) 5_655
Ag3 O3 2.490(4) 4_544
Ag3 Ag3 2.9938(10) 5_655
Ag3 Ag3 3.0083(10) 2_654
O2 C2 1.252(6) .
N2 C1 1.341(8) .
N2 C2 1.377(8) .
N1 C1 1.369(8) .
N1 H1A 0.86 .
C1 O1 1.252(8) .
O1 Ag3 2.217(4) 5_655
